data_8103579
loop_
_publ_author_name
'Mayer, H.'
'Pupp, G.'

_publ_section_title
;
 Synthese und Kristallstruktur von Te8 O10 (P O4)4
;
_journal_name_full
;
Zeitschrift fuer Kristallographie, Kristallgeometrie, Kristallphysik, 
Kristallchemie (145,1977-148,1979)
;
_journal_page_first 321
_journal_page_last 333
_journal_volume 145
_journal_year 1977
_chemical_formula_sum 'O26 P4 Te8'
_chemical_name_systematic 'Te8 O10 (P O4)4'
_space_group_IT_number 14
_symmetry_space_group_name_Hall '-P 2yn'
_symmetry_space_group_name_H-M 'P 1 21/n 1'
_cell_angle_alpha 90
_cell_angle_beta 92.99
_cell_angle_gamma 90
_cell_formula_units_Z 2
_cell_length_a 20.076
_cell_length_b 4.65
_cell_length_c 11.22
_cell_volume 1045.999
_citation_journal_id_ASTM ZKKKAJ
_cod_data_source_file Mayer_ZKKKAJ_1977_197.cif
_cod_data_source_block O26P4Te8
_cod_original_sg_symbol_Hall '-P 2ybc (x-z,y,z)'
_cod_database_code 8103579

loop_
_symmetry_equiv_pos_as_xyz
x,y,z
-x+1/2,y+1/2,-z+1/2
-x,-y,-z
x-1/2,-y-1/2,z-1/2

loop_
_atom_site_label
_atom_site_type_symbol
_atom_site_fract_x
_atom_site_fract_y
_atom_site_fract_z
_atom_site_occupancy
_atom_site_U_iso_or_equiv
P2 P+5 0.8226 0.2765 0.124 1 0.0
O2 O-2 0.0212 0.042 0.2772 1 0.0
O10 O-2 0.2349 0.173 0.1952 1 0.0
O13 O-2 0.8577 0.338 0.4489 1 0.0
O5 O-2 0.8647 0.018 0.1709 1 0.0
O12 O-2 0.5712 0.094 0.2219 1 0.0
Te4 Te+4 0.93903 0.7329 0.12117 1 0.0
Te3 Te+4 0.6498 0.1897 0.12968 1 0.0
Te2 Te+4 0.42472 0.308 0.07683 1 0.0
Te1 Te+4 0.18923 0.8167 0.19985 1 0.0
O6 O-2 0.7688 0.185 0.0369 1 0.0
O1 O-2 0.1016 0.07 0.1143 1 0.0
O3 O-2 0.0947 0.489 0.261 1 0.0
O7 O-2 0.7993 0.443 0.2295 1 0.0
O4 O-2 0.0026 0.375 0.1075 1 0.0
O11 O-2 0.3459 0.44 0.1504 1 0.0
O8 O-2 0.8702 0.478 0.0522 1 0.0
P1 P+5 0.0574 0.2482 0.1939 1 0.0
O9 O-2 0.075 0.158 0.5104 1 0.0
